data_4317865
loop_
_publ_author_name
'Carsten Knapp'
'Enno Lork'
'Paul G. Watson'
'R\"udiger Mews'

_publ_contact_author
;
          R\"udiger Mews
          Institute of Inorganic and Physical Chemistry
          University of Bremen
          P.O.330 440
          D - 28334 Bremen
          Germany
;
_publ_contact_author_fax '+49 421 218 4267'
_publ_contact_author_phone '+49 421 218 3354'
_publ_section_title
;
 Lithium Fluoroarylamidinates: Syntheses, Structures, and Reactions
;
_journal_name_full 'Inorganic Chemistry'
_journal_page_first 2014
_journal_page_last 2025
_journal_paper_doi 10.1021/ic011099t
_journal_volume 41
_journal_year 2002
_chemical_formula_sum 'C32 H54 F6 Li2 N4 O Si4'
_chemical_formula_weight 751.03
_chemical_name_systematic
;
   ?
;
_space_group_IT_number 14
_symmetry_cell_setting monoclinic
_symmetry_space_group_name_Hall '-P 2yn'
_symmetry_space_group_name_H-M 'P 1 21/n 1'
_atom_sites_solution_hydrogens geom
_atom_sites_solution_primary direct
_atom_sites_solution_secondary difmap
_audit_creation_method SHELXL-97
_cell_angle_alpha 90.00
_cell_angle_beta 103.15(3)
_cell_angle_gamma 90.00
_cell_formula_units_Z 4
_cell_length_a 16.362(15)
_cell_length_b 11.402(2)
_cell_length_c 23.046(3)
_cell_measurement_reflns_used 49
_cell_measurement_temperature 173(2)
_cell_measurement_theta_max 12.663
_cell_measurement_theta_min 2.4995
_cell_volume 4187(4)
_computing_cell_refinement 'Siemens XSCANS'
_computing_data_collection 'Siemens XSCANS'
_computing_data_reduction 'Siemens XSCANS'
_computing_molecular_graphics Diamond
_computing_publication_material 'Siemens SHELXTL'
_computing_structure_refinement 'SHELXL-97 (Sheldrick, 1997)'
_computing_structure_solution 'SHELXS-97 (Sheldrick, 1990)'
_diffrn_ambient_temperature 173(2)
_diffrn_measured_fraction_theta_full 0.910
_diffrn_measured_fraction_theta_max 0.910
_diffrn_measurement_device_type 'Siemens P4'
_diffrn_measurement_method '2\q/\w scans'
_diffrn_radiation_monochromator graphite
_diffrn_radiation_source 'normal-focus sealed tube'
_diffrn_radiation_type MoK\a
_diffrn_radiation_wavelength 0.71073
_diffrn_reflns_av_R_equivalents 0.0268
_diffrn_reflns_av_sigmaI/netI 0.0601
_diffrn_reflns_limit_h_max 19
_diffrn_reflns_limit_h_min -1
_diffrn_reflns_limit_k_max 13
_diffrn_reflns_limit_k_min -1
_diffrn_reflns_limit_l_max 26
_diffrn_reflns_limit_l_min -27
_diffrn_reflns_number 8500
_diffrn_reflns_theta_full 25.00
_diffrn_reflns_theta_max 25.00
_diffrn_reflns_theta_min 2.55
_diffrn_standards_decay_% 'random variation +/-2.0'
_diffrn_standards_interval_count 197
_diffrn_standards_number 3
_exptl_absorpt_coefficient_mu 0.197
_exptl_absorpt_correction_T_max 0.8907
_exptl_absorpt_correction_T_min 0.8270
_exptl_absorpt_correction_type none
_exptl_crystal_colour colorless
_exptl_crystal_density_diffrn 1.192
_exptl_crystal_density_method 'not measured'
_exptl_crystal_description blocks
_exptl_crystal_F_000 1592
_exptl_crystal_size_max 1.00
_exptl_crystal_size_mid 0.70
_exptl_crystal_size_min 0.60
_refine_diff_density_max 0.485
_refine_diff_density_min -0.340
_refine_diff_density_rms 0.052
_refine_ls_extinction_method none
_refine_ls_goodness_of_fit_ref 1.031
_refine_ls_hydrogen_treatment mixed
_refine_ls_matrix_type full
_refine_ls_number_parameters 459
_refine_ls_number_reflns 6726
_refine_ls_number_restraints 0
_refine_ls_restrained_S_all 1.031
_refine_ls_R_factor_all 0.0850
_refine_ls_R_factor_gt 0.0533
_refine_ls_shift/su_max 0.004
_refine_ls_shift/su_mean 0.001
_refine_ls_structure_factor_coef Fsqd
_refine_ls_weighting_details 'calc w=1/[\s^2^(Fo^2^)+(0.0631P)^2^+1.5304P] where P=(Fo^2^+2Fc^2^)/3'
_refine_ls_weighting_scheme calc
_refine_ls_wR_factor_gt 0.1257
_refine_ls_wR_factor_ref 0.1377
_reflns_number_gt 4706
_reflns_number_total 6726
_reflns_threshold_expression >2sigma(I)
_cod_data_source_file ic011099t_01.cif
_cod_data_source_block 2a
_cod_depositor_comments
;
The following automatic conversions were performed:
data name '_publ_contact_autor' replaced with '_publ_contact_author'
as specified in the replacement file
'/home/antanas/src/cod-tools/trunk/data/replacement-values/replacement_tags.lst'.

Automatic conversion script
Id: cif_correct_tags 4998 2017-03-02 13:24:31Z antanas 
;
_cod_database_code 4317865

loop_
_symmetry_equiv_pos_as_xyz
'x, y, z'
'-x+1/2, y+1/2, -z+1/2'
'-x, -y, -z'
'x-1/2, -y-1/2, z-1/2'

loop_
_atom_site_label
_atom_site_type_symbol
_atom_site_fract_x
_atom_site_fract_y
_atom_site_fract_z
_atom_site_U_iso_or_equiv
_atom_site_adp_type
_atom_site_occupancy
_atom_site_symmetry_multiplicity
_atom_site_calc_flag
_atom_site_refinement_flags
_atom_site_disorder_assembly
_atom_site_disorder_group
Li1 Li 0.4787(4) 0.3763(6) 0.1873(3) 0.0622(18) Uani 1 1 d . . .
Li2 Li 0.4299(3) 0.3493(5) 0.0857(2) 0.0456(13) Uani 1 1 d . . .
N4 N 0.52032(15) 0.2337(2) 0.14178(10) 0.0347(6) Uani 1 1 d . . .
Si4 Si 0.51970(6) 0.08389(8) 0.15352(4) 0.0388(2) Uani 1 1 d . . .
C26 C 0.4843(3) 0.0026(3) 0.08235(15) 0.0553(10) Uani 1 1 d . . .
H26A H 0.4325 0.0380 0.0591 0.091(2) Uiso 1 1 calc R . .
H26B H 0.4737 -0.0795 0.0909 0.091(2) Uiso 1 1 calc R . .
H26C H 0.5280 0.0064 0.0595 0.091(2) Uiso 1 1 calc R . .
C27 C 0.6229(2) 0.0200(3) 0.19281(18) 0.0653(11) Uani 1 1 d . . .
H27A H 0.6618 0.0214 0.1662 0.091(2) Uiso 1 1 calc R . .
H27B H 0.6146 -0.0612 0.2043 0.091(2) Uiso 1 1 calc R . .
H27C H 0.6462 0.0662 0.2286 0.091(2) Uiso 1 1 calc R . .
C28 C 0.4422(2) 0.0600(3) 0.20066(15) 0.0542(9) Uani 1 1 d . . .
H28A H 0.4666 0.0854 0.2416 0.091(2) Uiso 1 1 calc R . .
H28B H 0.4279 -0.0235 0.2006 0.091(2) Uiso 1 1 calc R . .
H28C H 0.3913 0.1056 0.1846 0.091(2) Uiso 1 1 calc R . .
N3 N 0.55870(15) 0.4131(2) 0.11340(11) 0.0357(6) Uani 1 1 d . . .
Si3 Si 0.61830(5) 0.52505(7) 0.09310(4) 0.0362(2) Uani 1 1 d . . .
C23 C 0.6916(2) 0.5891(3) 0.15971(15) 0.0545(9) Uani 1 1 d . . .
H23A H 0.6598 0.6141 0.1888 0.091(2) Uiso 1 1 calc R . .
H23B H 0.7205 0.6568 0.1475 0.091(2) Uiso 1 1 calc R . .
H23C H 0.7331 0.5299 0.1778 0.091(2) Uiso 1 1 calc R . .
C24 C 0.5409(2) 0.6397(3) 0.05791(16) 0.0506(9) Uani 1 1 d . . .
H24A H 0.5060 0.6091 0.0207 0.091(2) Uiso 1 1 calc R . .
H24B H 0.5711 0.7096 0.0494 0.091(2) Uiso 1 1 calc R . .
H24C H 0.5052 0.6604 0.0852 0.091(2) Uiso 1 1 calc R . .
C25 C 0.6829(2) 0.4876(3) 0.03844(15) 0.0455(8) Uani 1 1 d . . .
H25A H 0.7285 0.4347 0.0572 0.091(2) Uiso 1 1 calc R . .
H25B H 0.7067 0.5595 0.0258 0.091(2) Uiso 1 1 calc R . .
H25C H 0.6475 0.4490 0.0037 0.091(2) Uiso 1 1 calc R . .
C14 C 0.57600(18) 0.3002(3) 0.12319(11) 0.0310(7) Uani 1 1 d . . .
C15 C 0.65648(18) 0.2505(2) 0.11149(12) 0.0316(7) Uani 1 1 d . . .
C16 C 0.65694(19) 0.2009(2) 0.05645(13) 0.0354(7) Uani 1 1 d . . .
H16 H 0.6058 0.1919 0.0275 0.035(3) Uiso 1 1 calc R . .
C17 C 0.7323(2) 0.1644(3) 0.04354(14) 0.0388(8) Uani 1 1 d . . .
H17 H 0.7321 0.1307 0.0058 0.035(3) Uiso 1 1 calc R . .
C18 C 0.8077(2) 0.1769(3) 0.08551(15) 0.0402(8) Uani 1 1 d . . .
C19 C 0.8073(2) 0.2213(3) 0.14140(14) 0.0426(8) Uani 1 1 d . . .
H19 H 0.8581 0.2263 0.1710 0.035(3) Uiso 1 1 calc R . .
C20 C 0.73228(19) 0.2586(3) 0.15388(13) 0.0392(7) Uani 1 1 d . . .
H20 H 0.7326 0.2902 0.1921 0.035(3) Uiso 1 1 calc R . .
C21 C 0.8882(2) 0.1432(3) 0.07001(19) 0.0543(10) Uani 1 1 d . . .
F4 F 0.89518(14) 0.02891(19) 0.06184(14) 0.0940(9) Uani 1 1 d . . .
F5 F 0.95666(13) 0.1756(2) 0.10993(12) 0.0805(8) Uani 1 1 d . . .
F6 F 0.89615(16) 0.1905(3) 0.01870(13) 0.0993(9) Uani 1 1 d . . .
N2 N 0.36361(15) 0.4506(2) 0.14228(10) 0.0326(6) Uani 1 1 d . . .
Si1 Si 0.23764(5) 0.19938(7) 0.03786(4) 0.0350(2) Uani 1 1 d . . .
C8 C 0.2782(2) 0.1596(3) -0.02902(13) 0.0469(9) Uani 1 1 d . . .
H8A H 0.2718 0.2267 -0.0563 0.091(2) Uiso 1 1 calc R . .
H8B H 0.2465 0.0927 -0.0493 0.091(2) Uiso 1 1 calc R . .
H8C H 0.3377 0.1387 -0.0166 0.091(2) Uiso 1 1 calc R . .
C9 C 0.2353(2) 0.0667(3) 0.08437(14) 0.0517(9) Uani 1 1 d . . .
H9A H 0.2914 0.0317 0.0949 0.091(2) Uiso 1 1 calc R . .
H9B H 0.1955 0.0097 0.0619 0.091(2) Uiso 1 1 calc R . .
H9C H 0.2177 0.0888 0.1208 0.091(2) Uiso 1 1 calc R . .
C10 C 0.1254(2) 0.2465(3) 0.00939(17) 0.0606(10) Uani 1 1 d . . .
H10A H 0.0981 0.2540 0.0429 0.091(2) Uiso 1 1 calc R . .
H10B H 0.0957 0.1878 -0.0187 0.091(2) Uiso 1 1 calc R . .
H10C H 0.1240 0.3223 -0.0109 0.091(2) Uiso 1 1 calc R . .
N1 N 0.30836(15) 0.3006(2) 0.07695(10) 0.0324(6) Uani 1 1 d . . .
Si2 Si 0.35696(6) 0.58996(8) 0.17121(4) 0.0415(2) Uani 1 1 d . . .
C11 C 0.4660(2) 0.6289(3) 0.21440(15) 0.0541(9) Uani 1 1 d . . .
H11A H 0.4793 0.5840 0.2516 0.091(2) Uiso 1 1 calc R . .
H11B H 0.4686 0.7130 0.2235 0.091(2) Uiso 1 1 calc R . .
H11C H 0.5067 0.6101 0.1905 0.091(2) Uiso 1 1 calc R . .
C12 C 0.3246(2) 0.7054(3) 0.11261(17) 0.0568(10) Uani 1 1 d . . .
H12A H 0.3584 0.6979 0.0827 0.091(2) Uiso 1 1 calc R . .
H12B H 0.3335 0.7832 0.1311 0.091(2) Uiso 1 1 calc R . .
H12C H 0.2651 0.6956 0.0934 0.091(2) Uiso 1 1 calc R . .
C13 C 0.2850(3) 0.6053(4) 0.22335(18) 0.0732(13) Uani 1 1 d . . .
H13A H 0.2268 0.5952 0.2012 0.091(2) Uiso 1 1 calc R . .
H13B H 0.2919 0.6833 0.2416 0.091(2) Uiso 1 1 calc R . .
H13C H 0.2987 0.5453 0.2545 0.091(2) Uiso 1 1 calc R . .
C1 C 0.29737(19) 0.3894(2) 0.11077(12) 0.0299(7) Uani 1 1 d . . .
C2 C 0.20903(18) 0.4209(2) 0.11490(12) 0.0302(6) Uani 1 1 d . . .
C3 C 0.1601(2) 0.5008(2) 0.07641(13) 0.0353(7) Uani 1 1 d . . .
H3 H 0.1832 0.5399 0.0474 0.035(3) Uiso 1 1 calc R . .
C4 C 0.0780(2) 0.5243(3) 0.07986(13) 0.0381(7) Uani 1 1 d . . .
H4 H 0.0455 0.5794 0.0534 0.035(3) Uiso 1 1 calc R . .
C5 C 0.04334(19) 0.4678(3) 0.12170(13) 0.0371(7) Uani 1 1 d . . .
C6 C 0.0915(2) 0.3883(3) 0.16044(13) 0.0404(8) Uani 1 1 d . . .
H6 H 0.0680 0.3492 0.1893 0.035(3) Uiso 1 1 calc R . .
C7 C 0.1738(2) 0.3653(3) 0.15746(13) 0.0377(7) Uani 1 1 d . . .
H7 H 0.2064 0.3114 0.1846 0.035(3) Uiso 1 1 calc R . .
C22 C -0.0468(2) 0.4883(3) 0.12189(17) 0.0513(9) Uani 1 1 d . . .
F1 F -0.06990(13) 0.4402(2) 0.16885(10) 0.0701(6) Uani 1 1 d . . .
F2 F -0.09998(12) 0.4444(2) 0.07395(9) 0.0686(6) Uani 1 1 d . . .
F3 F -0.06500(15) 0.6019(2) 0.12396(14) 0.0910(9) Uani 1 1 d . . .
O1 O 0.49907(15) 0.3592(2) 0.27364(10) 0.0524(6) Uani 1 1 d . . .
C29 C 0.5804(3) 0.3309(6) 0.3079(2) 0.111(2) Uani 1 1 d . . .
H29A H 0.5839 0.3526 0.3500 0.199(16) Uiso 1 1 calc R . .
H29B H 0.5887 0.2450 0.3064 0.199(16) Uiso 1 1 calc R . .
C30 C 0.6457(3) 0.3879(4) 0.28798(19) 0.0764(13) Uani 1 1 d . . .
H30A H 0.6388 0.3747 0.2451 0.091(2) Uiso 1 1 calc R . .
H30B H 0.7000 0.3563 0.3093 0.091(2) Uiso 1 1 calc R . .
H30C H 0.6437 0.4722 0.2957 0.091(2) Uiso 1 1 calc R . .
C31 C 0.4266(4) 0.3144(5) 0.2948(2) 0.0988(16) Uani 1 1 d . . .
H31A H 0.3749 0.3262 0.2634 0.199(16) Uiso 1 1 calc R . .
H31B H 0.4336 0.2291 0.3023 0.199(16) Uiso 1 1 calc R . .
C32 C 0.4180(4) 0.3706(6) 0.3471(2) 0.121(2) Uani 1 1 d . . .
H32A H 0.4654 0.3498 0.3798 0.091(2) Uiso 1 1 calc R . .
H32B H 0.3655 0.3455 0.3570 0.091(2) Uiso 1 1 calc R . .
H32C H 0.4169 0.4557 0.3411 0.091(2) Uiso 1 1 calc R . .

loop_
_atom_site_aniso_label
_atom_site_aniso_U_11
_atom_site_aniso_U_22
_atom_site_aniso_U_33
_atom_site_aniso_U_23
_atom_site_aniso_U_13
_atom_site_aniso_U_12
Li1 0.058(4) 0.078(4) 0.044(3) -0.015(3) -0.002(3) 0.022(3)
Li2 0.036(3) 0.058(3) 0.044(3) -0.005(3) 0.010(2) -0.005(3)
N4 0.0332(15) 0.0358(14) 0.0363(13) 0.0030(11) 0.0103(12) -0.0030(12)
Si4 0.0393(6) 0.0369(5) 0.0400(5) 0.0075(4) 0.0084(4) -0.0013(4)
C26 0.068(3) 0.047(2) 0.054(2) -0.0050(17) 0.0189(19) -0.0061(18)
C27 0.057(3) 0.053(2) 0.081(3) 0.023(2) 0.007(2) 0.006(2)
C28 0.057(2) 0.057(2) 0.049(2) 0.0128(17) 0.0135(18) -0.0080(19)
N3 0.0321(15) 0.0319(13) 0.0446(14) -0.0018(11) 0.0119(12) -0.0005(12)
Si3 0.0303(5) 0.0334(4) 0.0445(5) 0.0015(4) 0.0078(4) -0.0033(4)
C23 0.054(2) 0.057(2) 0.050(2) 0.0002(17) 0.0075(18) -0.0185(19)
C24 0.043(2) 0.0402(19) 0.068(2) 0.0063(17) 0.0113(18) -0.0015(16)
C25 0.043(2) 0.0402(18) 0.056(2) 0.0083(16) 0.0181(17) -0.0048(16)
C14 0.0308(18) 0.0377(16) 0.0227(14) -0.0037(12) 0.0021(13) 0.0003(14)
C15 0.0309(18) 0.0272(14) 0.0380(16) 0.0045(13) 0.0103(14) -0.0025(13)
C16 0.0326(19) 0.0337(16) 0.0393(16) -0.0001(13) 0.0071(14) 0.0002(14)
C17 0.044(2) 0.0307(16) 0.0444(18) -0.0030(14) 0.0161(16) 0.0011(15)
C18 0.032(2) 0.0292(16) 0.062(2) -0.0004(15) 0.0159(17) -0.0001(14)
C19 0.031(2) 0.0437(18) 0.0498(19) 0.0020(15) 0.0024(15) -0.0028(15)
C20 0.034(2) 0.0442(18) 0.0378(17) -0.0006(14) 0.0057(15) 0.0000(15)
C21 0.037(2) 0.046(2) 0.082(3) -0.012(2) 0.019(2) -0.0020(17)
F4 0.0525(15) 0.0520(14) 0.183(3) -0.0438(16) 0.0381(16) 0.0024(11)
F5 0.0344(13) 0.0869(17) 0.120(2) -0.0406(15) 0.0169(13) -0.0037(12)
F6 0.0698(17) 0.134(2) 0.112(2) 0.0110(19) 0.0588(16) 0.0169(17)
N2 0.0313(15) 0.0316(13) 0.0347(13) -0.0053(11) 0.0071(11) -0.0026(11)
Si1 0.0342(5) 0.0321(4) 0.0383(5) -0.0039(4) 0.0076(4) -0.0038(4)
C8 0.064(2) 0.0380(18) 0.0414(18) -0.0070(14) 0.0168(17) -0.0116(17)
C9 0.068(3) 0.0441(19) 0.0436(18) -0.0014(16) 0.0135(17) -0.0193(18)
C10 0.045(2) 0.055(2) 0.075(3) -0.027(2) -0.0004(19) -0.0011(19)
N1 0.0320(15) 0.0307(13) 0.0344(13) -0.0031(11) 0.0076(11) 0.0006(11)
Si2 0.0440(6) 0.0365(5) 0.0463(5) -0.0139(4) 0.0149(4) -0.0016(4)
C11 0.062(3) 0.047(2) 0.053(2) -0.0176(17) 0.0124(18) -0.0096(18)
C12 0.061(3) 0.0336(18) 0.074(2) -0.0067(17) 0.010(2) 0.0015(17)
C13 0.073(3) 0.083(3) 0.073(3) -0.039(2) 0.035(2) -0.007(2)
C1 0.0339(18) 0.0289(15) 0.0291(14) 0.0038(12) 0.0117(13) 0.0010(13)
C2 0.0308(17) 0.0284(14) 0.0323(15) -0.0049(12) 0.0087(13) -0.0034(13)
C3 0.040(2) 0.0331(16) 0.0349(16) 0.0018(13) 0.0137(14) 0.0002(14)
C4 0.037(2) 0.0348(16) 0.0409(17) 0.0010(14) 0.0065(14) 0.0058(15)
C5 0.0330(19) 0.0368(17) 0.0420(17) -0.0096(14) 0.0096(14) -0.0015(14)
C6 0.043(2) 0.0458(18) 0.0376(17) 0.0011(14) 0.0189(15) -0.0056(16)
C7 0.0367(19) 0.0384(17) 0.0389(17) 0.0069(14) 0.0105(14) -0.0001(15)
C22 0.038(2) 0.055(2) 0.063(2) -0.0111(19) 0.0176(18) -0.0026(18)
F1 0.0453(13) 0.1048(18) 0.0685(14) -0.0099(13) 0.0302(11) -0.0053(12)
F2 0.0384(12) 0.0988(17) 0.0651(13) -0.0123(13) 0.0048(11) -0.0015(12)
F3 0.0602(16) 0.0564(14) 0.170(3) -0.0165(15) 0.0545(17) 0.0136(12)
O1 0.0450(15) 0.0622(15) 0.0489(13) -0.0013(12) 0.0083(12) -0.0039(12)
C29 0.069(3) 0.179(6) 0.079(3) 0.049(4) 0.001(3) -0.014(4)
C30 0.063(3) 0.098(3) 0.069(3) 0.009(2) 0.015(2) -0.009(3)
C31 0.117(5) 0.108(4) 0.075(3) -0.003(3) 0.030(3) -0.011(4)
C32 0.109(5) 0.150(6) 0.106(4) -0.023(4) 0.029(4) 0.009(4)

loop_
_atom_type_symbol
_atom_type_description
_atom_type_scat_dispersion_real
_atom_type_scat_dispersion_imag
_atom_type_scat_source
C C 0.0033 0.0016 'International Tables Vol C Tables 4.2.6.8 and 6.1.1.4'
H H 0.0000 0.0000 'International Tables Vol C Tables 4.2.6.8 and 6.1.1.4'
Li Li -0.0003 0.0001 'International Tables Vol C Tables 4.2.6.8 and 6.1.1.4'
N N 0.0061 0.0033 'International Tables Vol C Tables 4.2.6.8 and 6.1.1.4'
F F 0.0171 0.0103 'International Tables Vol C Tables 4.2.6.8 and 6.1.1.4'
O O 0.0106 0.0060 'International Tables Vol C Tables 4.2.6.8 and 6.1.1.4'
Si Si 0.0817 0.0704 'International Tables Vol C Tables 4.2.6.8 and 6.1.1.4'

loop_
_geom_angle_atom_site_label_1
_geom_angle_atom_site_label_2
_geom_angle_atom_site_label_3
_geom_angle
_geom_angle_site_symmetry_1
_geom_angle_site_symmetry_3
_geom_angle_publ_flag
O1 Li1 N2 117.8(3) . . ?
O1 Li1 N4 115.3(3) . . ?
N2 Li1 N4 114.5(3) . . ?
O1 Li1 Li2 163.2(4) . . ?
N2 Li1 Li2 59.5(2) . . ?
N4 Li1 Li2 58.4(2) . . ?
O1 Li1 N3 138.1(3) . . ?
N2 Li1 N3 98.7(3) . . ?
N4 Li1 N3 59.95(18) . . ?
Li2 Li1 N3 55.0(2) . . ?
O1 Li1 C14 124.8(3) . . ?
N2 Li1 C14 117.1(3) . . ?
N4 Li1 C14 31.30(12) . . ?
Li2 Li1 C14 59.2(2) . . ?
N3 Li1 C14 30.81(11) . . ?
O1 Li1 Si2 98.9(2) . . ?
N2 Li1 Si2 32.03(11) . . ?
N4 Li1 Si2 143.7(3) . . ?
Li2 Li1 Si2 85.4(2) . . ?
N3 Li1 Si2 102.4(2) . . ?
C14 Li1 Si2 131.5(3) . . ?
N1 Li2 N4 114.4(3) . . ?
N1 Li2 N3 168.2(3) . . ?
N4 Li2 N3 63.09(18) . . ?
N1 Li2 N2 66.38(19) . . ?
N4 Li2 N2 109.1(2) . . ?
N3 Li2 N2 103.0(2) . . ?
N1 Li2 Li1 104.0(3) . . ?
N4 Li2 Li1 56.5(2) . . ?
N3 Li2 Li1 64.7(2) . . ?
N2 Li2 Li1 55.6(2) . . ?
N1 Li2 C1 33.03(13) . . ?
N4 Li2 C1 120.0(3) . . ?
N3 Li2 C1 136.7(3) . . ?
N2 Li2 C1 33.73(12) . . ?
Li1 Li2 C1 81.7(2) . . ?
N1 Li2 C14 147.1(3) . . ?
N4 Li2 C14 33.15(12) . . ?
N3 Li2 C14 33.04(12) . . ?
N2 Li2 C14 119.4(2) . . ?
Li1 Li2 C14 65.4(2) . . ?
C1 Li2 C14 146.0(3) . . ?
C14 N4 Si4 130.0(2) . . ?
C14 N4 Li1 92.4(3) . . ?
Si4 N4 Li1 131.6(2) . . ?
C14 N4 Li2 83.5(2) . . ?
Si4 N4 Li2 131.6(2) . . ?
Li1 N4 Li2 65.1(2) . . ?
N4 Si4 C26 111.49(14) . . ?
N4 Si4 C28 105.30(15) . . ?
C26 Si4 C28 108.90(17) . . ?
N4 Si4 C27 115.05(15) . . ?
C26 Si4 C27 107.35(19) . . ?
C28 Si4 C27 108.59(18) . . ?
C14 N3 Si3 130.5(2) . . ?
C14 N3 Li2 83.1(2) . . ?
Si3 N3 Li2 137.0(2) . . ?
C14 N3 Li1 80.8(2) . . ?
Si3 N3 Li1 138.5(2) . . ?
Li2 N3 Li1 60.3(2) . . ?
N3 Si3 C23 111.18(14) . . ?
N3 Si3 C25 116.94(14) . . ?
C23 Si3 C25 106.68(17) . . ?
N3 Si3 C24 105.34(15) . . ?
C23 Si3 C24 109.14(17) . . ?
C25 Si3 C24 107.34(16) . . ?
N3 C14 N4 118.3(3) . . ?
N3 C14 C15 119.6(3) . . ?
N4 C14 C15 122.1(3) . . ?
N3 C14 Li2 63.8(2) . . ?
N4 C14 Li2 63.4(2) . . ?
C15 C14 Li2 148.6(2) . . ?
N3 C14 Li1 68.4(2) . . ?
N4 C14 Li1 56.3(2) . . ?
C15 C14 Li1 155.7(2) . . ?
Li2 C14 Li1 55.41(19) . . ?
C16 C15 C20 118.5(3) . . ?
C16 C15 C14 120.0(3) . . ?
C20 C15 C14 121.4(3) . . ?
C15 C16 C17 120.3(3) . . ?
C18 C17 C16 120.5(3) . . ?
C19 C18 C17 119.6(3) . . ?
C19 C18 C21 120.5(3) . . ?
C17 C18 C21 119.9(3) . . ?
C18 C19 C20 119.7(3) . . ?
C19 C20 C15 121.4(3) . . ?
F4 C21 F5 106.6(3) . . ?
F4 C21 F6 104.1(3) . . ?
F5 C21 F6 105.4(3) . . ?
F4 C21 C18 113.3(3) . . ?
F5 C21 C18 114.4(3) . . ?
F6 C21 C18 112.2(3) . . ?
C1 N2 Si2 124.5(2) . . ?
C1 N2 Li1 124.9(3) . . ?
Si2 N2 Li1 107.8(2) . . ?
C1 N2 Li2 81.6(2) . . ?
Si2 N2 Li2 142.1(2) . . ?
Li1 N2 Li2 64.9(2) . . ?
N1 Si1 C9 109.93(14) . . ?
N1 Si1 C8 105.64(14) . . ?
C9 Si1 C8 109.66(16) . . ?
N1 Si1 C10 118.27(14) . . ?
C9 Si1 C10 106.67(18) . . ?
C8 Si1 C10 106.47(17) . . ?
C1 N1 Si1 130.9(2) . . ?
C1 N1 Li2 89.6(2) . . ?
Si1 N1 Li2 139.1(2) . . ?
N2 Si2 C13 115.82(16) . . ?
N2 Si2 C12 113.47(14) . . ?
C13 Si2 C12 106.35(19) . . ?
N2 Si2 C11 106.48(14) . . ?
C13 Si2 C11 107.24(18) . . ?
C12 Si2 C11 107.01(17) . . ?
N2 Si2 Li1 40.16(14) . . ?
C13 Si2 Li1 118.4(2) . . ?
C12 Si2 Li1 134.66(17) . . ?
C11 Si2 Li1 67.62(17) . . ?
N1 C1 N2 121.0(3) . . ?
N1 C1 C2 118.8(3) . . ?
N2 C1 C2 120.2(2) . . ?
N1 C1 Li2 57.3(2) . . ?
N2 C1 Li2 64.7(2) . . ?
C2 C1 Li2 169.7(2) . . ?
C3 C2 C7 118.4(3) . . ?
C3 C2 C1 122.3(3) . . ?
C7 C2 C1 119.3(3) . . ?
C2 C3 C4 120.9(3) . . ?
C5 C4 C3 120.3(3) . . ?
C4 C5 C6 119.4(3) . . ?
C4 C5 C22 119.3(3) . . ?
C6 C5 C22 121.2(3) . . ?
C5 C6 C7 120.5(3) . . ?
C6 C7 C2 120.6(3) . . ?
F3 C22 F2 106.5(3) . . ?
F3 C22 F1 105.2(3) . . ?
F2 C22 F1 105.3(3) . . ?
F3 C22 C5 112.4(3) . . ?
F2 C22 C5 113.3(3) . . ?
F1 C22 C5 113.4(3) . . ?
C29 O1 C31 117.4(3) . . ?
C29 O1 Li1 120.6(3) . . ?
C31 O1 Li1 114.1(3) . . ?
C30 C29 O1 113.4(4) . . ?
C32 C31 O1 111.9(5) . . ?

loop_
_geom_bond_atom_site_label_1
_geom_bond_atom_site_label_2
_geom_bond_distance
_geom_bond_site_symmetry_2
_geom_bond_publ_flag
Li1 O1 1.952(6) . ?
Li1 N2 2.110(7) . ?
Li1 N4 2.128(6) . ?
Li1 Li2 2.315(8) . ?
Li1 N3 2.408(7) . ?
Li1 C14 2.556(7) . ?
Li1 Si2 3.116(6) . ?
Li2 N1 2.030(6) . ?
Li2 N4 2.174(6) . ?
Li2 N3 2.183(6) . ?
Li2 N2 2.203(6) . ?
Li2 C1 2.411(6) . ?
Li2 C14 2.415(6) . ?
N4 C14 1.329(4) . ?
N4 Si4 1.729(3) . ?
Si4 C26 1.858(3) . ?
Si4 C28 1.869(4) . ?
Si4 C27 1.872(4) . ?
N3 C14 1.326(4) . ?
N3 Si3 1.734(3) . ?
Si3 C23 1.868(3) . ?
Si3 C25 1.869(3) . ?
Si3 C24 1.871(3) . ?
C14 C15 1.513(4) . ?
C15 C16 1.390(4) . ?
C15 C20 1.396(4) . ?
C16 C17 1.396(4) . ?
C17 C18 1.391(4) . ?
C18 C19 1.385(4) . ?
C18 C21 1.493(5) . ?
C19 C20 1.390(4) . ?
C21 F4 1.325(4) . ?
C21 F5 1.329(4) . ?
C21 F6 1.333(4) . ?
N2 C1 1.353(4) . ?
N2 Si2 1.736(2) . ?
Si1 N1 1.735(3) . ?
Si1 C9 1.859(3) . ?
Si1 C8 1.868(3) . ?
Si1 C10 1.882(4) . ?
N1 C1 1.314(3) . ?
Si2 C13 1.871(4) . ?
Si2 C12 1.874(4) . ?
Si2 C11 1.887(4) . ?
C1 C2 1.513(4) . ?
C2 C3 1.391(4) . ?
C2 C7 1.398(4) . ?
C3 C4 1.391(5) . ?
C4 C5 1.384(4) . ?
C5 C6 1.386(4) . ?
C5 C22 1.494(5) . ?
C6 C7 1.389(4) . ?
C22 F3 1.332(4) . ?
C22 F2 1.338(4) . ?
C22 F1 1.342(4) . ?
O1 C29 1.422(5) . ?
O1 C31 1.472(6) . ?
C29 C30 1.413(6) . ?
C31 C32 1.401(6) . ?

loop_
_geom_torsion_atom_site_label_1
_geom_torsion_atom_site_label_2
_geom_torsion_atom_site_label_3
_geom_torsion_atom_site_label_4
_geom_torsion
_geom_torsion_site_symmetry_1
_geom_torsion_site_symmetry_2
_geom_torsion_site_symmetry_3
_geom_torsion_site_symmetry_4
_geom_torsion_publ_flag
O1 Li1 Li2 N1 37.8(13) . . . . ?
N2 Li1 Li2 N1 -47.8(2) . . . . ?
N4 Li1 Li2 N1 110.2(3) . . . . ?
N3 Li1 Li2 N1 -176.5(3) . . . . ?
C14 Li1 Li2 N1 146.9(3) . . . . ?
Si2 Li1 Li2 N1 -67.9(3) . . . . ?
O1 Li1 Li2 N4 -72.3(12) . . . . ?
N2 Li1 Li2 N4 -158.0(3) . . . . ?
N3 Li1 Li2 N4 73.31(19) . . . . ?
C14 Li1 Li2 N4 36.76(13) . . . . ?
Si2 Li1 Li2 N4 -178.0(3) . . . . ?
O1 Li1 Li2 N3 -145.6(13) . . . . ?
N2 Li1 Li2 N3 128.7(3) . . . . ?
N4 Li1 Li2 N3 -73.31(19) . . . . ?
C14 Li1 Li2 N3 -36.56(13) . . . . ?
Si2 Li1 Li2 N3 108.7(2) . . . . ?
O1 Li1 Li2 N2 85.7(12) . . . . ?
N4 Li1 Li2 N2 158.0(3) . . . . ?
N3 Li1 Li2 N2 -128.7(3) . . . . ?
C14 Li1 Li2 N2 -165.2(3) . . . . ?
Si2 Li1 Li2 N2 -20.03(11) . . . . ?
O1 Li1 Li2 C1 62.4(13) . . . . ?
N2 Li1 Li2 C1 -23.32(15) . . . . ?
N4 Li1 Li2 C1 134.7(3) . . . . ?
N3 Li1 Li2 C1 -152.0(3) . . . . ?
C14 Li1 Li2 C1 171.4(3) . . . . ?
Si2 Li1 Li2 C1 -43.35(17) . . . . ?
O1 Li1 Li2 C14 -109.1(12) . . . . ?
N2 Li1 Li2 C14 165.2(3) . . . . ?
N4 Li1 Li2 C14 -36.76(13) . . . . ?
N3 Li1 Li2 C14 36.56(13) . . . . ?
Si2 Li1 Li2 C14 145.2(2) . . . . ?
O1 Li1 N4 C14 -116.1(4) . . . . ?
N2 Li1 N4 C14 102.4(4) . . . . ?
Li2 Li1 N4 C14 81.7(2) . . . . ?
N3 Li1 N4 C14 16.59(17) . . . . ?
Si2 Li1 N4 C14 85.0(5) . . . . ?
O1 Li1 N4 Si4 37.7(5) . . . . ?
N2 Li1 N4 Si4 -103.8(3) . . . . ?
Li2 Li1 N4 Si4 -124.6(3) . . . . ?
N3 Li1 N4 Si4 170.4(2) . . . . ?
C14 Li1 N4 Si4 153.8(3) . . . . ?
Si2 Li1 N4 Si4 -121.2(5) . . . . ?
O1 Li1 N4 Li2 162.3(5) . . . . ?
N2 Li1 N4 Li2 20.8(3) . . . . ?
N3 Li1 N4 Li2 -65.1(2) . . . . ?
C14 Li1 N4 Li2 -81.7(2) . . . . ?
Si2 Li1 N4 Li2 3.3(5) . . . . ?
N1 Li2 N4 C14 173.2(3) . . . . ?
N3 Li2 N4 C14 -19.60(17) . . . . ?
N2 Li2 N4 C14 -114.8(3) . . . . ?
Li1 Li2 N4 C14 -95.7(3) . . . . ?
C1 Li2 N4 C14 -150.1(3) . . . . ?
N1 Li2 N4 Si4 33.4(4) . . . . ?
N3 Li2 N4 Si4 -159.4(2) . . . . ?
N2 Li2 N4 Si4 105.4(3) . . . . ?
Li1 Li2 N4 Si4 124.5(3) . . . . ?
C1 Li2 N4 Si4 70.1(4) . . . . ?
C14 Li2 N4 Si4 -139.8(3) . . . . ?
N1 Li2 N4 Li1 -91.1(3) . . . . ?
N3 Li2 N4 Li1 76.1(3) . . . . ?
N2 Li2 N4 Li1 -19.1(3) . . . . ?
C1 Li2 N4 Li1 -54.4(3) . . . . ?
C14 Li2 N4 Li1 95.7(3) . . . . ?
C14 N4 Si4 C26 -79.0(3) . . . . ?
Li1 N4 Si4 C26 136.2(3) . . . . ?
Li2 N4 Si4 C26 44.2(3) . . . . ?
C14 N4 Si4 C28 163.1(3) . . . . ?
Li1 N4 Si4 C28 18.3(3) . . . . ?
Li2 N4 Si4 C28 -73.7(3) . . . . ?
C14 N4 Si4 C27 43.6(3) . . . . ?
Li1 N4 Si4 C27 -101.3(3) . . . . ?
Li2 N4 Si4 C27 166.7(3) . . . . ?
N1 Li2 N3 C14 100.0(16) . . . . ?
N4 Li2 N3 C14 19.65(17) . . . . ?
N2 Li2 N3 C14 124.7(3) . . . . ?
Li1 Li2 N3 C14 83.3(3) . . . . ?
C1 Li2 N3 C14 125.9(4) . . . . ?
N1 Li2 N3 Si3 -114.0(16) . . . . ?
N4 Li2 N3 Si3 165.7(2) . . . . ?
N2 Li2 N3 Si3 -89.3(3) . . . . ?
Li1 Li2 N3 Si3 -130.7(3) . . . . ?
C1 Li2 N3 Si3 -88.1(4) . . . . ?
C14 Li2 N3 Si3 146.0(3) . . . . ?
N1 Li2 N3 Li1 16.7(16) . . . . ?
N4 Li2 N3 Li1 -63.6(2) . . . . ?
N2 Li2 N3 Li1 41.4(2) . . . . ?
C1 Li2 N3 Li1 42.6(4) . . . . ?
C14 Li2 N3 Li1 -83.3(3) . . . . ?
O1 Li1 N3 C14 78.5(5) . . . . ?
N2 Li1 N3 C14 -130.2(3) . . . . ?
N4 Li1 N3 C14 -16.83(18) . . . . ?
Li2 Li1 N3 C14 -87.3(3) . . . . ?
Si2 Li1 N3 C14 -162.6(2) . . . . ?
O1 Li1 N3 Si3 -65.4(6) . . . . ?
N2 Li1 N3 Si3 85.9(3) . . . . ?
N4 Li1 N3 Si3 -160.7(3) . . . . ?
Li2 Li1 N3 Si3 128.8(3) . . . . ?
C14 Li1 N3 Si3 -143.9(3) . . . . ?
Si2 Li1 N3 Si3 53.5(3) . . . . ?
O1 Li1 N3 Li2 165.8(6) . . . . ?
N2 Li1 N3 Li2 -42.9(2) . . . . ?
N4 Li1 N3 Li2 70.5(2) . . . . ?
C14 Li1 N3 Li2 87.3(3) . . . . ?
Si2 Li1 N3 Li2 -75.3(2) . . . . ?
C14 N3 Si3 C23 -84.6(3) . . . . ?
Li2 N3 Si3 C23 142.3(3) . . . . ?
Li1 N3 Si3 C23 45.6(3) . . . . ?
C14 N3 Si3 C25 38.3(3) . . . . ?
Li2 N3 Si3 C25 -94.9(3) . . . . ?
Li1 N3 Si3 C25 168.4(3) . . . . ?
C14 N3 Si3 C24 157.4(3) . . . . ?
Li2 N3 Si3 C24 24.2(3) . . . . ?
Li1 N3 Si3 C24 -72.5(3) . . . . ?
Si3 N3 C14 N4 176.2(2) . . . . ?
Li2 N3 C14 N4 -33.8(3) . . . . ?
Li1 N3 C14 N4 27.1(3) . . . . ?
Si3 N3 C14 C15 -5.4(4) . . . . ?
Li2 N3 C14 C15 144.6(3) . . . . ?
Li1 N3 C14 C15 -154.5(3) . . . . ?
Si3 N3 C14 Li2 -149.9(3) . . . . ?
Li1 N3 C14 Li2 60.9(2) . . . . ?
Si3 N3 C14 Li1 149.1(3) . . . . ?
Li2 N3 C14 Li1 -60.9(2) . . . . ?
Si4 N4 C14 N3 174.9(2) . . . . ?
Li1 N4 C14 N3 -30.6(3) . . . . ?
Li2 N4 C14 N3 34.0(3) . . . . ?
Si4 N4 C14 C15 -3.4(4) . . . . ?
Li1 N4 C14 C15 151.0(3) . . . . ?
Li2 N4 C14 C15 -144.4(3) . . . . ?
Si4 N4 C14 Li2 141.0(3) . . . . ?
Li1 N4 C14 Li2 -64.6(2) . . . . ?
Si4 N4 C14 Li1 -154.4(3) . . . . ?
Li2 N4 C14 Li1 64.6(2) . . . . ?
N1 Li2 C14 N3 -158.3(6) . . . . ?
N4 Li2 C14 N3 -146.7(3) . . . . ?
N2 Li2 C14 N3 -66.9(3) . . . . ?
Li1 Li2 C14 N3 -80.8(3) . . . . ?
C1 Li2 C14 N3 -96.1(5) . . . . ?
N1 Li2 C14 N4 -11.5(5) . . . . ?
N3 Li2 C14 N4 146.7(3) . . . . ?
N2 Li2 C14 N4 79.9(3) . . . . ?
Li1 Li2 C14 N4 65.9(3) . . . . ?
C1 Li2 C14 N4 50.6(5) . . . . ?
N1 Li2 C14 C15 97.2(6) . . . . ?
N4 Li2 C14 C15 108.7(5) . . . . ?
N3 Li2 C14 C15 -104.5(5) . . . . ?
N2 Li2 C14 C15 -171.4(4) . . . . ?
Li1 Li2 C14 C15 174.6(5) . . . . ?
C1 Li2 C14 C15 159.3(4) . . . . ?
N1 Li2 C14 Li1 -77.4(5) . . . . ?
N4 Li2 C14 Li1 -65.9(3) . . . . ?
N3 Li2 C14 Li1 80.8(3) . . . . ?
N2 Li2 C14 Li1 14.0(3) . . . . ?
C1 Li2 C14 Li1 -15.3(4) . . . . ?
O1 Li1 C14 N3 -127.1(4) . . . . ?
N2 Li1 C14 N3 58.1(3) . . . . ?
N4 Li1 C14 N3 151.2(3) . . . . ?
Li2 Li1 C14 N3 72.3(2) . . . . ?
Si2 Li1 C14 N3 23.0(3) . . . . ?
O1 Li1 C14 N4 81.7(4) . . . . ?
N2 Li1 C14 N4 -93.1(4) . . . . ?
Li2 Li1 C14 N4 -78.8(3) . . . . ?
N3 Li1 C14 N4 -151.2(3) . . . . ?
Si2 Li1 C14 N4 -128.2(4) . . . . ?
O1 Li1 C14 C15 -12.6(9) . . . . ?
N2 Li1 C14 C15 172.6(5) . . . . ?
N4 Li1 C14 C15 -94.4(6) . . . . ?
Li2 Li1 C14 C15 -173.2(6) . . . . ?
N3 Li1 C14 C15 114.5(6) . . . . ?
Si2 Li1 C14 C15 137.5(5) . . . . ?
O1 Li1 C14 Li2 160.5(5) . . . . ?
N2 Li1 C14 Li2 -14.3(3) . . . . ?
N4 Li1 C14 Li2 78.8(3) . . . . ?
N3 Li1 C14 Li2 -72.3(2) . . . . ?
Si2 Li1 C14 Li2 -49.4(3) . . . . ?
N3 C14 C15 C16 -92.9(3) . . . . ?
N4 C14 C15 C16 85.5(3) . . . . ?
Li2 C14 C15 C16 -5.3(6) . . . . ?
Li1 C14 C15 C16 163.9(5) . . . . ?
N3 C14 C15 C20 83.7(3) . . . . ?
N4 C14 C15 C20 -98.0(3) . . . . ?
Li2 C14 C15 C20 171.3(4) . . . . ?
Li1 C14 C15 C20 -19.6(8) . . . . ?
C20 C15 C16 C17 -2.4(4) . . . . ?
C14 C15 C16 C17 174.3(3) . . . . ?
C15 C16 C17 C18 0.1(4) . . . . ?
C16 C17 C18 C19 2.7(4) . . . . ?
C16 C17 C18 C21 -176.8(3) . . . . ?
C17 C18 C19 C20 -3.3(5) . . . . ?
C21 C18 C19 C20 176.2(3) . . . . ?
C18 C19 C20 C15 1.1(5) . . . . ?
C16 C15 C20 C19 1.8(4) . . . . ?
C14 C15 C20 C19 -174.8(3) . . . . ?
C19 C18 C21 F4 113.0(4) . . . . ?
C17 C18 C21 F4 -67.4(5) . . . . ?
C19 C18 C21 F5 -9.4(5) . . . . ?
C17 C18 C21 F5 170.1(3) . . . . ?
C19 C18 C21 F6 -129.4(3) . . . . ?
C17 C18 C21 F6 50.1(4) . . . . ?
O1 Li1 N2 C1 -102.6(4) . . . . ?
N4 Li1 N2 C1 37.8(5) . . . . ?
Li2 Li1 N2 C1 58.4(3) . . . . ?
N3 Li1 N2 C1 98.7(3) . . . . ?
C14 Li1 N2 C1 72.6(4) . . . . ?
Si2 Li1 N2 C1 -161.7(3) . . . . ?
O1 Li1 N2 Si2 59.1(4) . . . . ?
N4 Li1 N2 Si2 -160.5(3) . . . . ?
Li2 Li1 N2 Si2 -139.9(2) . . . . ?
N3 Li1 N2 Si2 -99.6(2) . . . . ?
C14 Li1 N2 Si2 -125.7(3) . . . . ?
O1 Li1 N2 Li2 -161.0(5) . . . . ?
N4 Li1 N2 Li2 -20.5(3) . . . . ?
N3 Li1 N2 Li2 40.3(2) . . . . ?
C14 Li1 N2 Li2 14.2(3) . . . . ?
Si2 Li1 N2 Li2 139.9(2) . . . . ?
N1 Li2 N2 C1 -6.85(17) . . . . ?
N4 Li2 N2 C1 -115.8(3) . . . . ?
N3 Li2 N2 C1 178.5(3) . . . . ?
Li1 Li2 N2 C1 -135.1(3) . . . . ?
C14 Li2 N2 C1 -150.5(3) . . . . ?
N1 Li2 N2 Si2 -144.8(3) . . . . ?
N4 Li2 N2 Si2 106.3(3) . . . . ?
N3 Li2 N2 Si2 40.6(4) . . . . ?
Li1 Li2 N2 Si2 86.9(4) . . . . ?
C1 Li2 N2 Si2 -137.9(3) . . . . ?
C14 Li2 N2 Si2 71.5(4) . . . . ?
N1 Li2 N2 Li1 128.3(3) . . . . ?
N4 Li2 N2 Li1 19.3(3) . . . . ?
N3 Li2 N2 Li1 -46.4(3) . . . . ?
C1 Li2 N2 Li1 135.1(3) . . . . ?
C14 Li2 N2 Li1 -15.4(3) . . . . ?
C9 Si1 N1 C1 -93.0(3) . . . . ?
C8 Si1 N1 C1 148.7(3) . . . . ?
C10 Si1 N1 C1 29.7(3) . . . . ?
C9 Si1 N1 Li2 95.2(3) . . . . ?
C8 Si1 N1 Li2 -23.1(4) . . . . ?
C10 Si1 N1 Li2 -142.1(3) . . . . ?
N4 Li2 N1 C1 108.1(3) . . . . ?
N3 Li2 N1 C1 33.4(16) . . . . ?
N2 Li2 N1 C1 6.98(18) . . . . ?
Li1 Li2 N1 C1 48.9(3) . . . . ?
C14 Li2 N1 C1 115.0(5) . . . . ?
N4 Li2 N1 Si1 -78.1(4) . . . . ?
N3 Li2 N1 Si1 -152.8(14) . . . . ?
N2 Li2 N1 Si1 -179.2(3) . . . . ?
Li1 Li2 N1 Si1 -137.3(3) . . . . ?
C1 Li2 N1 Si1 173.8(4) . . . . ?
C14 Li2 N1 Si1 -71.2(6) . . . . ?
C1 N2 Si2 C13 57.6(3) . . . . ?
Li1 N2 Si2 C13 -104.2(3) . . . . ?
Li2 N2 Si2 C13 -175.9(3) . . . . ?
C1 N2 Si2 C12 -65.8(3) . . . . ?
Li1 N2 Si2 C12 132.4(3) . . . . ?
Li2 N2 Si2 C12 60.6(4) . . . . ?
C1 N2 Si2 C11 176.7(2) . . . . ?
Li1 N2 Si2 C11 14.9(3) . . . . ?
Li2 N2 Si2 C11 -56.8(3) . . . . ?
C1 N2 Si2 Li1 161.8(4) . . . . ?
Li2 N2 Si2 Li1 -71.7(4) . . . . ?
O1 Li1 Si2 N2 -129.8(4) . . . . ?
N4 Li1 Si2 N2 31.0(4) . . . . ?
Li2 Li1 Si2 N2 33.8(2) . . . . ?
N3 Li1 Si2 N2 86.5(2) . . . . ?
C14 Li1 Si2 N2 74.6(3) . . . . ?
O1 Li1 Si2 C13 -32.5(3) . . . . ?
N2 Li1 Si2 C13 97.3(2) . . . . ?
N4 Li1 Si2 C13 128.3(5) . . . . ?
Li2 Li1 Si2 C13 131.1(2) . . . . ?
N3 Li1 Si2 C13 -176.2(2) . . . . ?
C14 Li1 Si2 C13 172.0(3) . . . . ?
O1 Li1 Si2 C12 157.8(2) . . . . ?
N2 Li1 Si2 C12 -72.4(3) . . . . ?
N4 Li1 Si2 C12 -41.4(7) . . . . ?
Li2 Li1 Si2 C12 -38.6(4) . . . . ?
N3 Li1 Si2 C12 14.1(3) . . . . ?
C14 Li1 Si2 C12 2.3(5) . . . . ?
O1 Li1 Si2 C11 65.6(3) . . . . ?
N2 Li1 Si2 C11 -164.5(3) . . . . ?
N4 Li1 Si2 C11 -133.6(6) . . . . ?
Li2 Li1 Si2 C11 -130.7(3) . . . . ?
N3 Li1 Si2 C11 -78.1(2) . . . . ?
C14 Li1 Si2 C11 -89.9(4) . . . . ?
Si1 N1 C1 N2 173.2(2) . . . . ?
Li2 N1 C1 N2 -12.2(3) . . . . ?
Si1 N1 C1 C2 -5.7(4) . . . . ?
Li2 N1 C1 C2 168.9(3) . . . . ?
Si1 N1 C1 Li2 -174.6(3) . . . . ?
Si2 N2 C1 N1 161.4(2) . . . . ?
Li1 N2 C1 N1 -39.8(4) . . . . ?
Li2 N2 C1 N1 11.3(3) . . . . ?
Si2 N2 C1 C2 -19.7(4) . . . . ?
Li1 N2 C1 C2 139.1(3) . . . . ?
Li2 N2 C1 C2 -169.8(3) . . . . ?
Si2 N2 C1 Li2 150.1(3) . . . . ?
Li1 N2 C1 Li2 -51.2(3) . . . . ?
N4 Li2 C1 N1 -89.1(3) . . . . ?
N3 Li2 C1 N1 -170.6(5) . . . . ?
N2 Li2 C1 N1 -168.4(3) . . . . ?
Li1 Li2 C1 N1 -132.4(3) . . . . ?
C14 Li2 C1 N1 -118.4(5) . . . . ?
N1 Li2 C1 N2 168.4(3) . . . . ?
N4 Li2 C1 N2 79.3(3) . . . . ?
N3 Li2 C1 N2 -2.1(4) . . . . ?
Li1 Li2 C1 N2 36.1(2) . . . . ?
C14 Li2 C1 N2 50.1(5) . . . . ?
N1 Li2 C1 C2 -70.9(13) . . . . ?
N4 Li2 C1 C2 -160.0(12) . . . . ?
N3 Li2 C1 C2 118.5(13) . . . . ?
N2 Li2 C1 C2 120.7(14) . . . . ?
Li1 Li2 C1 C2 156.7(13) . . . . ?
C14 Li2 C1 C2 170.8(11) . . . . ?
N1 C1 C2 C3 -90.4(3) . . . . ?
N2 C1 C2 C3 90.7(3) . . . . ?
Li2 C1 C2 C3 -25.2(15) . . . . ?
N1 C1 C2 C7 87.4(3) . . . . ?
N2 C1 C2 C7 -91.5(3) . . . . ?
Li2 C1 C2 C7 152.6(13) . . . . ?
C7 C2 C3 C4 -0.4(4) . . . . ?
C1 C2 C3 C4 177.4(3) . . . . ?
C2 C3 C4 C5 -0.3(4) . . . . ?
C3 C4 C5 C6 0.5(4) . . . . ?
C3 C4 C5 C22 -175.9(3) . . . . ?
C4 C5 C6 C7 0.0(4) . . . . ?
C22 C5 C6 C7 176.4(3) . . . . ?
C5 C6 C7 C2 -0.8(5) . . . . ?
C3 C2 C7 C6 1.0(4) . . . . ?
C1 C2 C7 C6 -176.9(3) . . . . ?
C4 C5 C22 F3 -53.1(4) . . . . ?
C6 C5 C22 F3 130.6(3) . . . . ?
C4 C5 C22 F2 67.8(4) . . . . ?
C6 C5 C22 F2 -108.6(4) . . . . ?
C4 C5 C22 F1 -172.2(3) . . . . ?
C6 C5 C22 F1 11.4(4) . . . . ?
N2 Li1 O1 C29 -168.1(4) . . . . ?
N4 Li1 O1 C29 51.8(6) . . . . ?
Li2 Li1 O1 C29 115.5(12) . . . . ?
N3 Li1 O1 C29 -20.6(7) . . . . ?
C14 Li1 O1 C29 17.1(6) . . . . ?
Si2 Li1 O1 C29 -140.7(4) . . . . ?
N2 Li1 O1 C31 43.6(5) . . . . ?
N4 Li1 O1 C31 -96.6(4) . . . . ?
Li2 Li1 O1 C31 -32.8(13) . . . . ?
N3 Li1 O1 C31 -168.9(5) . . . . ?
C14 Li1 O1 C31 -131.2(4) . . . . ?
Si2 Li1 O1 C31 71.0(4) . . . . ?
C31 O1 C29 C30 -173.5(4) . . . . ?
Li1 O1 C29 C30 39.1(7) . . . . ?
C29 O1 C31 C32 70.2(6) . . . . ?
Li1 O1 C31 C32 -140.4(5) . . . . ?
